data_4132264
loop_
_publ_author_name
'Liu, Junyang'
'Wu, Jianlei'
'Fan, Jian-Hong'
'Yan, Xin'
'Mei, Guangjian'
'Li, Chuang-Chuang'

_publ_section_title
;
 Asymmetric Total Synthesis of Cyclocitrinol.
;
_journal_issue 16
_journal_name_full 'Journal of the American Chemical Society'
_journal_page_first 5365
_journal_page_last 5369
_journal_paper_doi 10.1021/jacs.8b02629
_journal_volume 140
_journal_year 2018
_chemical_absolute_configuration ad
_chemical_formula_moiety 'C27 H40 O7'
_chemical_formula_sum 'C27 H40 O7'
_chemical_formula_weight 476.59
_space_group_crystal_system hexagonal
_space_group_IT_number 169
_space_group_name_Hall 'P 61'
_space_group_name_H-M_alt 'P 61'
_atom_sites_solution_hydrogens mixed
_atom_sites_solution_primary dual
_audit_creation_date 2018-01-09
_audit_creation_method
;
Olex2 1.2
(compiled 2017.08.10 svn.r3458 for OlexSys, GUI svn.r5381)
;
_cell_angle_alpha 90
_cell_angle_beta 90
_cell_angle_gamma 120
_cell_formula_units_Z 6
_cell_length_a 11.3308(2)
_cell_length_b 11.3308(2)
_cell_length_c 34.3551(8)
_cell_measurement_reflns_used 9733
_cell_measurement_temperature 100
_cell_measurement_theta_max 68.36
_cell_measurement_theta_min 4.51
_cell_volume 3819.82(13)
_computing_cell_refinement 'SAINT v8.37A (Bruker, 2015)'
_computing_data_reduction 'SAINT v8.37A (Bruker, 2015)'
_computing_molecular_graphics 'Olex2 (Dolomanov et al., 2009)'
_computing_publication_material 'Olex2 (Dolomanov et al., 2009)'
_computing_structure_refinement 'XL (Sheldrick, 2008)'
_computing_structure_solution 'ShelXT (Sheldrick, 2015)'
_diffrn_ambient_temperature 100
_diffrn_detector 'Bruker PHOTO 100 area detector'
_diffrn_detector_area_resol_mean 7.9
_diffrn_detector_type 'CCD area detector'
_diffrn_measured_fraction_theta_full 0.999
_diffrn_measured_fraction_theta_max 0.999
_diffrn_measurement_device 'three-circle diffractometer'
_diffrn_measurement_device_type 'Bruker PHOTO 100 area detector'
_diffrn_measurement_method '\w and \f scans'
_diffrn_radiation_monochromator 'mirror optics'
_diffrn_radiation_probe x-ray
_diffrn_radiation_type CuK\a
_diffrn_radiation_wavelength 1.54178
_diffrn_reflns_av_R_equivalents 0.0388
_diffrn_reflns_av_unetI/netI 0.0255
_diffrn_reflns_Laue_measured_fraction_full 0.999
_diffrn_reflns_Laue_measured_fraction_max 0.999
_diffrn_reflns_limit_h_max 13
_diffrn_reflns_limit_h_min -13
_diffrn_reflns_limit_k_max 13
_diffrn_reflns_limit_k_min -13
_diffrn_reflns_limit_l_max 41
_diffrn_reflns_limit_l_min -41
_diffrn_reflns_number 25032
_diffrn_reflns_point_group_measured_fraction_full 0.997
_diffrn_reflns_point_group_measured_fraction_max 0.997
_diffrn_reflns_theta_full 67.679
_diffrn_reflns_theta_max 68.408
_diffrn_reflns_theta_min 4.506
_diffrn_source 'microfocus sealed X-ray tube'
_diffrn_source_type 'Incoatec I\ms'
_diffrn_standards_number 0
_exptl_absorpt_coefficient_mu 0.720
_exptl_absorpt_correction_T_max 0.7531
_exptl_absorpt_correction_T_min 0.6868
_exptl_absorpt_correction_type multi-scan
_exptl_absorpt_process_details
'SADABS-2014/5 (Bruker,2014/5) was used for absorption correction. wR2(int) was 0.0768 before and 0.0581 after correction. The Ratio of minimum to maximum transmission is 0.9120. The \l/2 correction factor is Not present.'
_exptl_crystal_colour colourless
_exptl_crystal_colour_primary colourless
_exptl_crystal_density_diffrn 1.243
_exptl_crystal_description block
_exptl_crystal_F_000 1548
_exptl_crystal_size_max 0.41
_exptl_crystal_size_mid 0.4
_exptl_crystal_size_min 0.36
_refine_diff_density_max 0.175
_refine_diff_density_min -0.194
_refine_diff_density_rms 0.048
_refine_ls_abs_structure_details
;
 Flack x determined using 2095 quotients [(I+)-(I-)]/[(I+)+(I-)]
 (Parsons, Flack and Wagner, Acta Cryst. B69 (2013) 249-259).
;
_refine_ls_abs_structure_Flack 0.03(11)
_refine_ls_extinction_method none
_refine_ls_goodness_of_fit_ref 1.052
_refine_ls_hydrogen_treatment mixed
_refine_ls_matrix_type full
_refine_ls_number_parameters 315
_refine_ls_number_reflns 4673
_refine_ls_number_restraints 1
_refine_ls_restrained_S_all 1.052
_refine_ls_R_factor_all 0.0371
_refine_ls_R_factor_gt 0.0353
_refine_ls_shift/su_max 0.002
_refine_ls_shift/su_mean 0.000
_refine_ls_structure_factor_coef Fsqd
_refine_ls_weighting_details 'w=1/[\s^2^(Fo^2^)+(0.0460P)^2^+1.1019P] where P=(Fo^2^+2Fc^2^)/3'
_refine_ls_weighting_scheme calc
_refine_ls_wR_factor_gt 0.0854
_refine_ls_wR_factor_ref 0.0867
_reflns_Friedel_coverage 0.959
_reflns_Friedel_fraction_full 0.995
_reflns_Friedel_fraction_max 0.994
_reflns_number_gt 4507
_reflns_number_total 4673
_reflns_threshold_expression 'I > 2\s(I)'
_cod_data_source_file ja8b02629_si_002.cif
_cod_data_source_block cu_cxy0279_0m
_cod_original_cell_volume 3819.82(16)
_cod_database_code 4132264
_shelx_shelxl_version_number 2014/7
_shelx_space_group_comment
;
The symmetry employed for this shelxl refinement is uniquely defined
by the following loop, which should always be used as a source of
symmetry information in preference to the above space-group names.
They are only intended as comments.
;
_shelx_estimated_absorpt_t_max 0.782
_shelx_estimated_absorpt_t_min 0.757
_olex2_refinement_description
;
1. Fixed Uiso
 At 1.2 times of:
  All C(H) groups, All C(H,H) groups
 At 1.5 times of:
  All C(H,H,H) groups, All O(H) groups
2.a Ternary CH refined with riding coordinates:
 C2(H2), C3(H3), C4(H4), C6(H6), C9(H9), C20(H20), C21(H21), C23(H23), C24(H24)
2.b Secondary CH2 refined with riding coordinates:
 C8(H8A,H8B), C10(H10A,H10B), C15(H15A,H15B), C16(H16A,H16B), C18(H18A,H18B),
 C19(H19A,H19B), C22(H22A,H22B)
2.c Aromatic/amide H refined with riding coordinates:
 C26(H26)
2.d Idealised Me refined as rotating group:
 C1(H1A,H1B,H1C), C12(H12A,H12B,H12C), C13(H13A,H13B,H13C), C14(H14A,H14B,
 H14C), C17(H17A,H17B,H17C)
;
_olex2_submission_special_instructions 'No special instructions were received'

loop_
_space_group_symop_operation_xyz
'x, y, z'
'x-y, x, z+1/6'
'y, -x+y, z+5/6'
'-y, x-y, z+1/3'
'-x+y, -x, z+2/3'
'-x, -y, z+1/2'

loop_
_atom_site_label
_atom_site_type_symbol
_atom_site_fract_x
_atom_site_fract_y
_atom_site_fract_z
_atom_site_U_iso_or_equiv
_atom_site_adp_type
_atom_site_occupancy
_atom_site_site_symmetry_order
_atom_site_calc_flag
_atom_site_refinement_flags_posn
O1 O 0.37455(19) -0.33610(19) 0.60467(6) 0.0277(4) Uani 1 1 d .
O2 O 0.4209(2) 0.55890(18) 0.45834(6) 0.0272(4) Uani 1 1 d .
O3 O 0.2081(2) -0.2805(2) 0.61388(5) 0.0278(4) Uani 1 1 d .
O4 O 0.16792(19) 0.1793(2) 0.34518(5) 0.0251(4) Uani 1 1 d .
O5 O -0.1717(2) 0.0759(2) 0.36070(7) 0.0381(5) Uani 1 1 d .
O6 O 0.3848(2) 0.6501(2) 0.40473(6) 0.0338(5) Uani 1 1 d .
O7 O 0.37887(18) 0.11705(18) 0.43084(5) 0.0197(4) Uani 1 1 d .
H7 H 0.457(4) 0.174(4) 0.4361(10) 0.030 Uiso 1 1 d R
C1 C 0.5162(3) -0.2818(4) 0.59902(13) 0.0502(10) Uani 1 1 d .
H1A H 0.5373 -0.2664 0.5712 0.075 Uiso 1 1 calc GR
H1B H 0.5429 -0.3462 0.6089 0.075 Uiso 1 1 calc GR
H1C H 0.5665 -0.1952 0.6130 0.075 Uiso 1 1 calc GR
C2 C 0.3296(3) -0.2414(3) 0.59464(8) 0.0250(6) Uani 1 1 d .
H2 H 0.3996 -0.1476 0.6031 0.030 Uiso 1 1 calc R
C3 C 0.3047(3) -0.2418(2) 0.55069(8) 0.0203(5) Uani 1 1 d .
H3 H 0.3856 -0.2350 0.5369 0.024 Uiso 1 1 calc R
C4 C 0.2944(2) -0.1157(2) 0.53959(7) 0.0168(5) Uani 1 1 d .
H4 H 0.2184 -0.1184 0.5551 0.020 Uiso 1 1 calc R
C5 C 0.2703(2) -0.0950(2) 0.49627(7) 0.0171(5) Uani 1 1 d .
C6 C 0.3044(2) 0.0560(2) 0.49839(7) 0.0160(5) Uani 1 1 d .
H6 H 0.2355 0.0561 0.5166 0.019 Uiso 1 1 calc R
C7 C 0.2901(2) 0.1193(2) 0.46026(7) 0.0169(5) Uani 1 1 d .
C8 C 0.3222(3) 0.2674(2) 0.46809(7) 0.0199(5) Uani 1 1 d .
H8A H 0.3092 0.2754 0.4963 0.024 Uiso 1 1 calc R
H8B H 0.4200 0.3291 0.4624 0.024 Uiso 1 1 calc R
C9 C 0.2405(3) 0.3207(3) 0.44576(7) 0.0194(5) Uani 1 1 d .
H9 H 0.1427 0.2583 0.4526 0.023 Uiso 1 1 calc R
C10 C 0.2762(3) 0.4603(3) 0.46132(8) 0.0244(6) Uani 1 1 d .
H10A H 0.2242 0.4945 0.4466 0.029 Uiso 1 1 calc R
H10B H 0.2482 0.4514 0.4890 0.029 Uiso 1 1 calc R
C11 C 0.4605(3) 0.6498(3) 0.42906(8) 0.0255(6) Uani 1 1 d .
C12 C 0.6100(3) 0.7497(3) 0.43174(10) 0.0356(7) Uani 1 1 d .
H12A H 0.6354 0.8201 0.4118 0.053 Uiso 1 1 calc GR
H12B H 0.6613 0.7021 0.4277 0.053 Uiso 1 1 calc GR
H12C H 0.6311 0.7922 0.4575 0.053 Uiso 1 1 calc GR
C13 C 0.2214(4) -0.2630(3) 0.65520(9) 0.0377(7) Uani 1 1 d .
H13A H 0.2485 -0.3256 0.6663 0.057 Uiso 1 1 calc GR
H13B H 0.1339 -0.2825 0.6664 0.057 Uiso 1 1 calc GR
H13C H 0.2908 -0.1689 0.6613 0.057 Uiso 1 1 calc GR
C14 C 0.1800(3) -0.3782(3) 0.53929(8) 0.0244(6) Uani 1 1 d .
H14A H 0.0970 -0.3812 0.5489 0.037 Uiso 1 1 calc GR
H14B H 0.1877 -0.4531 0.5508 0.037 Uiso 1 1 calc GR
H14C H 0.1755 -0.3873 0.5109 0.037 Uiso 1 1 calc GR
C15 C 0.4274(2) 0.0194(2) 0.54994(8) 0.0200(5) Uani 1 1 d .
H15A H 0.4223 0.0480 0.5768 0.024 Uiso 1 1 calc R
H15B H 0.5075 0.0066 0.5480 0.024 Uiso 1 1 calc R
C16 C 0.4399(3) 0.1283(2) 0.52038(7) 0.0193(5) Uani 1 1 d .
H16A H 0.4514 0.2106 0.5339 0.023 Uiso 1 1 calc R
H16B H 0.5178 0.1549 0.5025 0.023 Uiso 1 1 calc R
C17 C 0.3665(3) -0.1202(3) 0.47043(8) 0.0238(5) Uani 1 1 d .
H17A H 0.3386 -0.2172 0.4711 0.036 Uiso 1 1 calc GR
H17B H 0.4601 -0.0664 0.4802 0.036 Uiso 1 1 calc GR
H17C H 0.3623 -0.0931 0.4436 0.036 Uiso 1 1 calc GR
C18 C 0.1233(3) -0.1793(2) 0.48171(8) 0.0216(5) Uani 1 1 d .
H18A H 0.1003 -0.2752 0.4782 0.026 Uiso 1 1 calc R
H18B H 0.0605 -0.1775 0.5014 0.026 Uiso 1 1 calc R
C19 C 0.1040(3) -0.1237(3) 0.44315(7) 0.0225(5) Uani 1 1 d .
H19A H 0.0077 -0.1789 0.4349 0.027 Uiso 1 1 calc R
H19B H 0.1614 -0.1325 0.4230 0.027 Uiso 1 1 calc R
C20 C 0.1416(2) 0.0263(3) 0.44630(7) 0.0184(5) Uani 1 1 d .
H20 H 0.0817 0.0302 0.4670 0.022 Uiso 1 1 calc R
C21 C 0.2488(3) 0.3193(3) 0.40105(7) 0.0202(5) Uani 1 1 d .
H21 H 0.3417 0.3908 0.3924 0.024 Uiso 1 1 calc R
C22 C 0.1392(3) 0.3416(3) 0.38022(8) 0.0254(6) Uani 1 1 d .
H22A H 0.0725 0.3398 0.3992 0.030 Uiso 1 1 calc R
H22B H 0.1822 0.4299 0.3663 0.030 Uiso 1 1 calc R
C23 C 0.0695(3) 0.2212(3) 0.35127(8) 0.0272(6) Uani 1 1 d .
H23 H 0.0469 0.2508 0.3263 0.033 Uiso 1 1 calc R
C24 C 0.2156(3) 0.1792(3) 0.38392(7) 0.0205(5) Uani 1 1 d .
H24 H 0.2981 0.1687 0.3836 0.025 Uiso 1 1 calc R
C25 C 0.1048(3) 0.0718(3) 0.40886(7) 0.0203(5) Uani 1 1 d .
C26 C -0.0258(3) 0.0301(3) 0.39948(8) 0.0257(6) Uani 1 1 d .
H26 H -0.0980 -0.0454 0.4125 0.031 Uiso 1 1 calc R
C27 C -0.0561(3) 0.1020(3) 0.36900(8) 0.0287(6) Uani 1 1 d .

loop_
_atom_site_aniso_label
_atom_site_aniso_U_11
_atom_site_aniso_U_22
_atom_site_aniso_U_33
_atom_site_aniso_U_23
_atom_site_aniso_U_13
_atom_site_aniso_U_12
O1 0.0264(10) 0.0218(9) 0.0363(12) 0.0102(8) 0.0008(8) 0.0131(8)
O2 0.0351(11) 0.0182(9) 0.0268(10) -0.0004(8) -0.0033(8) 0.0121(8)
O3 0.0358(11) 0.0356(11) 0.0184(9) 0.0036(8) 0.0036(8) 0.0225(9)
O4 0.0310(10) 0.0325(10) 0.0175(9) -0.0005(7) -0.0014(7) 0.0201(9)
O5 0.0277(11) 0.0484(13) 0.0385(12) 0.0030(10) -0.0093(9) 0.0193(10)
O6 0.0405(12) 0.0319(11) 0.0273(11) 0.0064(9) 0.0018(9) 0.0167(9)
O7 0.0174(9) 0.0202(9) 0.0209(9) 0.0020(7) 0.0043(7) 0.0089(7)
C1 0.0259(16) 0.0436(19) 0.081(3) 0.0287(19) 0.0000(17) 0.0173(15)
C2 0.0291(14) 0.0178(12) 0.0293(15) 0.0035(11) -0.0035(11) 0.0127(11)
C3 0.0229(12) 0.0180(12) 0.0223(13) 0.0042(10) 0.0042(10) 0.0121(10)
C4 0.0159(11) 0.0144(11) 0.0186(12) 0.0014(9) 0.0013(9) 0.0065(9)
C5 0.0191(12) 0.0151(11) 0.0173(12) 0.0002(9) 0.0015(10) 0.0087(10)
C6 0.0151(11) 0.0145(11) 0.0181(12) 0.0000(9) 0.0015(9) 0.0072(9)
C7 0.0163(11) 0.0167(11) 0.0173(11) 0.0012(9) 0.0028(9) 0.0080(10)
C8 0.0228(12) 0.0178(12) 0.0197(12) -0.0008(10) -0.0013(10) 0.0107(10)
C9 0.0224(12) 0.0182(12) 0.0203(12) 0.0016(9) 0.0046(10) 0.0121(10)
C10 0.0335(14) 0.0221(13) 0.0233(13) 0.0023(10) 0.0069(11) 0.0183(11)
C11 0.0353(15) 0.0185(13) 0.0244(14) -0.0010(11) 0.0040(12) 0.0147(11)
C12 0.0387(17) 0.0229(14) 0.0370(17) -0.0026(12) 0.0002(13) 0.0092(13)
C13 0.060(2) 0.0390(17) 0.0210(14) 0.0020(12) 0.0007(14) 0.0302(16)
C14 0.0333(14) 0.0171(12) 0.0228(13) 0.0005(10) 0.0016(11) 0.0125(11)
C15 0.0176(12) 0.0173(12) 0.0236(13) 0.0015(10) -0.0017(10) 0.0075(10)
C16 0.0171(12) 0.0156(12) 0.0217(13) 0.0021(10) -0.0014(10) 0.0056(10)
C17 0.0318(14) 0.0215(12) 0.0230(13) 0.0030(10) 0.0070(11) 0.0171(11)
C18 0.0213(13) 0.0144(12) 0.0233(13) -0.0008(10) -0.0008(10) 0.0047(10)
C19 0.0238(13) 0.0186(12) 0.0211(13) -0.0031(9) -0.0044(10) 0.0077(11)
C20 0.0171(12) 0.0194(12) 0.0173(12) 0.0005(9) -0.0008(9) 0.0081(10)
C21 0.0210(12) 0.0205(12) 0.0206(13) 0.0023(10) 0.0038(10) 0.0114(10)
C22 0.0283(14) 0.0276(14) 0.0260(13) 0.0048(11) 0.0011(11) 0.0182(12)
C23 0.0289(14) 0.0350(15) 0.0224(13) 0.0034(11) -0.0017(11) 0.0196(13)
C24 0.0232(13) 0.0250(13) 0.0173(12) 0.0009(10) 0.0003(10) 0.0150(11)
C25 0.0228(13) 0.0196(12) 0.0201(12) -0.0024(10) -0.0009(10) 0.0118(10)
C26 0.0234(13) 0.0249(14) 0.0264(14) 0.0011(11) -0.0018(11) 0.0102(11)
C27 0.0277(15) 0.0357(16) 0.0257(14) -0.0031(12) -0.0052(11) 0.0181(13)

loop_
_atom_type_symbol
_atom_type_description
_atom_type_scat_dispersion_real
_atom_type_scat_dispersion_imag
_atom_type_scat_source
C C 0.0181 0.0091 'International Tables Vol C Tables 4.2.6.8 and 6.1.1.4'
H H 0.0000 0.0000 'International Tables Vol C Tables 4.2.6.8 and 6.1.1.4'
O O 0.0492 0.0322 'International Tables Vol C Tables 4.2.6.8 and 6.1.1.4'

loop_
_geom_angle_atom_site_label_1
_geom_angle_atom_site_label_2
_geom_angle_atom_site_label_3
_geom_angle
C1 O1 C2 112.9(2)
C11 O2 C10 117.2(2)
C2 O3 C13 114.2(2)
C23 O4 C24 102.76(19)
C7 O7 H7 109(2)
O1 C1 H1A 109.5
O1 C1 H1B 109.5
O1 C1 H1C 109.5
H1A C1 H1B 109.5
H1A C1 H1C 109.5
H1B C1 H1C 109.5
O1 C2 H2 109.6
O1 C2 C3 111.5(2)
O3 C2 O1 108.2(2)
O3 C2 H2 109.6
O3 C2 C3 108.5(2)
C3 C2 H2 109.6
C2 C3 H3 107.7
C2 C3 C4 109.9(2)
C4 C3 H3 107.7
C14 C3 C2 109.2(2)
C14 C3 H3 107.7
C14 C3 C4 114.4(2)
C3 C4 H4 107.7
C3 C4 C5 118.6(2)
C3 C4 C15 111.7(2)
C5 C4 H4 107.7
C5 C4 C15 103.10(18)
C15 C4 H4 107.7
C4 C5 C6 98.94(18)
C17 C5 C4 109.3(2)
C17 C5 C6 114.9(2)
C18 C5 C4 115.9(2)
C18 C5 C6 107.20(19)
C18 C5 C17 110.3(2)
C5 C6 H6 105.4
C7 C6 C5 116.50(19)
C7 C6 H6 105.4
C16 C6 C5 104.09(19)
C16 C6 H6 105.4
C16 C6 C7 118.8(2)
O7 C7 C6 110.65(19)
O7 C7 C8 110.72(19)
O7 C7 C20 107.61(19)
C6 C7 C8 109.49(19)
C6 C7 C20 106.15(19)
C20 C7 C8 112.12(19)
C7 C8 H8A 107.7
C7 C8 H8B 107.7
H8A C8 H8B 107.1
C9 C8 C7 118.4(2)
C9 C8 H8A 107.7
C9 C8 H8B 107.7
C8 C9 H9 106.1
C8 C9 C21 116.2(2)
C10 C9 C8 109.5(2)
C10 C9 H9 106.1
C10 C9 C21 112.1(2)
C21 C9 H9 106.1
O2 C10 C9 112.7(2)
O2 C10 H10A 109.1
O2 C10 H10B 109.1
C9 C10 H10A 109.1
C9 C10 H10B 109.1
H10A C10 H10B 107.8
O2 C11 C12 110.5(2)
O6 C11 O2 123.9(3)
O6 C11 C12 125.5(3)
C11 C12 H12A 109.5
C11 C12 H12B 109.5
C11 C12 H12C 109.5
H12A C12 H12B 109.5
H12A C12 H12C 109.5
H12B C12 H12C 109.5
O3 C13 H13A 109.5
O3 C13 H13B 109.5
O3 C13 H13C 109.5
H13A C13 H13B 109.5
H13A C13 H13C 109.5
H13B C13 H13C 109.5
C3 C14 H14A 109.5
C3 C14 H14B 109.5
C3 C14 H14C 109.5
H14A C14 H14B 109.5
H14A C14 H14C 109.5
H14B C14 H14C 109.5
C4 C15 H15A 110.3
C4 C15 H15B 110.3
H15A C15 H15B 108.6
C16 C15 C4 106.89(19)
C16 C15 H15A 110.3
C16 C15 H15B 110.3
C6 C16 C15 103.26(19)
C6 C16 H16A 111.1
C6 C16 H16B 111.1
C15 C16 H16A 111.1
C15 C16 H16B 111.1
H16A C16 H16B 109.1
C5 C17 H17A 109.5
C5 C17 H17B 109.5
C5 C17 H17C 109.5
H17A C17 H17B 109.5
H17A C17 H17C 109.5
H17B C17 H17C 109.5
C5 C18 H18A 109.4
C5 C18 H18B 109.4
H18A C18 H18B 108.0
C19 C18 C5 111.2(2)
C19 C18 H18A 109.4
C19 C18 H18B 109.4
C18 C19 H19A 109.2
C18 C19 H19B 109.2
C18 C19 C20 112.2(2)
H19A C19 H19B 107.9
C20 C19 H19A 109.2
C20 C19 H19B 109.2
C7 C20 H20 106.3
C19 C20 C7 112.4(2)
C19 C20 H20 106.3
C25 C20 C7 114.9(2)
C25 C20 C19 110.2(2)
C25 C20 H20 106.3
C9 C21 H21 109.5
C9 C21 C22 113.5(2)
C9 C21 C24 113.8(2)
C22 C21 H21 109.5
C24 C21 H21 109.5
C24 C21 C22 100.7(2)
C21 C22 H22A 110.9
C21 C22 H22B 110.9
H22A C22 H22B 108.9
C23 C22 C21 104.4(2)
C23 C22 H22A 110.9
C23 C22 H22B 110.9
O4 C23 C22 104.4(2)
O4 C23 H23 111.1
O4 C23 C27 107.6(2)
C22 C23 H23 111.1
C27 C23 C22 111.4(2)
C27 C23 H23 111.1
O4 C24 C21 104.42(19)
O4 C24 H24 111.3
O4 C24 C25 111.5(2)
C21 C24 H24 111.3
C25 C24 C21 106.8(2)
C25 C24 H24 111.3
C24 C25 C20 119.8(2)
C26 C25 C20 121.6(2)
C26 C25 C24 118.2(2)
C25 C26 H26 120.1
C25 C26 C27 119.7(3)
C27 C26 H26 120.1
O5 C27 C23 122.4(3)
O5 C27 C26 123.5(3)
C26 C27 C23 113.9(2)

loop_
_geom_bond_atom_site_label_1
_geom_bond_atom_site_label_2
_geom_bond_distance
O1 C1 1.416(4)
O1 C2 1.441(3)
O2 C10 1.454(3)
O2 C11 1.346(3)
O3 C2 1.385(3)
O3 C13 1.431(4)
O4 C23 1.429(3)
O4 C24 1.437(3)
O5 C27 1.224(4)
O6 C11 1.199(4)
O7 H7 0.81(4)
O7 C7 1.435(3)
C1 H1A 0.9800
C1 H1B 0.9800
C1 H1C 0.9800
C2 H2 1.0000
C2 C3 1.536(4)
C3 H3 1.0000
C3 C4 1.538(3)
C3 C14 1.535(4)
C4 H4 1.0000
C4 C5 1.552(3)
C4 C15 1.561(3)
C5 C6 1.556(3)
C5 C17 1.539(3)
C5 C18 1.532(3)
C6 H6 1.0000
C6 C7 1.541(3)
C6 C16 1.530(3)
C7 C8 1.552(3)
C7 C20 1.549(3)
C8 H8A 0.9900
C8 H8B 0.9900
C8 C9 1.540(3)
C9 H9 1.0000
C9 C10 1.520(3)
C9 C21 1.540(4)
C10 H10A 0.9900
C10 H10B 0.9900
C11 C12 1.497(4)
C12 H12A 0.9800
C12 H12B 0.9800
C12 H12C 0.9800
C13 H13A 0.9800
C13 H13B 0.9800
C13 H13C 0.9800
C14 H14A 0.9800
C14 H14B 0.9800
C14 H14C 0.9800
C15 H15A 0.9900
C15 H15B 0.9900
C15 C16 1.549(3)
C16 H16A 0.9900
C16 H16B 0.9900
C17 H17A 0.9800
C17 H17B 0.9800
C17 H17C 0.9800
C18 H18A 0.9900
C18 H18B 0.9900
C18 C19 1.529(4)
C19 H19A 0.9900
C19 H19B 0.9900
C19 C20 1.536(3)
C20 H20 1.0000
C20 C25 1.520(4)
C21 H21 1.0000
C21 C22 1.559(3)
C21 C24 1.553(4)
C22 H22A 0.9900
C22 H22B 0.9900
C22 C23 1.548(4)
C23 H23 1.0000
C23 C27 1.517(4)
C24 H24 1.0000
C24 C25 1.504(4)
C25 C26 1.348(4)
C26 H26 0.9500
C26 C27 1.468(4)

loop_
_geom_torsion_atom_site_label_1
_geom_torsion_atom_site_label_2
_geom_torsion_atom_site_label_3
_geom_torsion_atom_site_label_4
_geom_torsion
O1 C2 C3 C4 -165.1(2)
O1 C2 C3 C14 68.7(3)
O3 C2 C3 C4 75.9(3)
O3 C2 C3 C14 -50.3(3)
O4 C23 C27 O5 -143.0(3)
O4 C23 C27 C26 42.7(3)
O4 C24 C25 C20 162.4(2)
O4 C24 C25 C26 -25.2(3)
O7 C7 C8 C9 93.6(3)
O7 C7 C20 C19 64.8(3)
O7 C7 C20 C25 -62.2(3)
C1 O1 C2 O3 -158.2(3)
C1 O1 C2 C3 82.7(3)
C2 C3 C4 C5 179.5(2)
C2 C3 C4 C15 59.9(3)
C3 C4 C5 C6 -166.3(2)
C3 C4 C5 C17 -45.8(3)
C3 C4 C5 C18 79.6(3)
C3 C4 C15 C16 150.8(2)
C4 C5 C6 C7 -178.71(19)
C4 C5 C6 C16 48.5(2)
C4 C5 C18 C19 164.3(2)
C4 C15 C16 C6 7.5(3)
C5 C4 C15 C16 22.4(2)
C5 C6 C7 O7 -60.0(3)
C5 C6 C7 C8 177.72(19)
C5 C6 C7 C20 56.5(3)
C5 C6 C16 C15 -34.8(2)
C5 C18 C19 C20 -57.6(3)
C6 C5 C18 C19 55.0(3)
C6 C7 C8 C9 -144.1(2)
C6 C7 C20 C19 -53.7(3)
C6 C7 C20 C25 179.3(2)
C7 C6 C16 C15 -166.4(2)
C7 C8 C9 C10 173.2(2)
C7 C8 C9 C21 -58.5(3)
C7 C20 C25 C24 13.3(3)
C7 C20 C25 C26 -158.9(2)
C8 C7 C20 C19 -173.2(2)
C8 C7 C20 C25 59.8(3)
C8 C9 C10 O2 58.0(3)
C8 C9 C21 C22 166.5(2)
C8 C9 C21 C24 52.0(3)
C9 C21 C22 C23 -127.8(2)
C9 C21 C24 O4 154.4(2)
C9 C21 C24 C25 36.2(3)
C10 O2 C11 O6 -3.3(4)
C10 O2 C11 C12 175.9(2)
C10 C9 C21 C22 -66.6(3)
C10 C9 C21 C24 179.0(2)
C11 O2 C10 C9 102.0(3)
C13 O3 C2 O1 68.7(3)
C13 O3 C2 C3 -170.2(2)
C14 C3 C4 C5 -57.3(3)
C14 C3 C4 C15 -176.9(2)
C15 C4 C5 C6 -42.3(2)
C15 C4 C5 C17 78.2(2)
C15 C4 C5 C18 -156.5(2)
C16 C6 C7 O7 65.8(3)
C16 C6 C7 C8 -56.5(3)
C16 C6 C7 C20 -177.8(2)
C17 C5 C6 C7 65.0(3)
C17 C5 C6 C16 -67.8(3)
C17 C5 C18 C19 -70.8(3)
C18 C5 C6 C7 -57.9(3)
C18 C5 C6 C16 169.3(2)
C18 C19 C20 C7 57.3(3)
C18 C19 C20 C25 -173.2(2)
C19 C20 C25 C24 -114.8(3)
C19 C20 C25 C26 73.0(3)
C20 C7 C8 C9 -26.6(3)
C20 C25 C26 C27 164.2(2)
C21 C9 C10 O2 -72.4(3)
C21 C22 C23 O4 -22.8(3)
C21 C22 C23 C27 93.1(3)
C21 C24 C25 C20 -84.2(3)
C21 C24 C25 C26 88.3(3)
C22 C21 C24 O4 32.6(2)
C22 C21 C24 C25 -85.6(2)
C22 C23 C27 O5 103.2(3)
C22 C23 C27 C26 -71.1(3)
C23 O4 C24 C21 -49.0(2)
C23 O4 C24 C25 65.9(2)
C24 O4 C23 C22 44.4(2)
C24 O4 C23 C27 -74.1(2)
C24 C21 C22 C23 -5.7(2)
C24 C25 C26 C27 -8.1(4)
C25 C26 C27 O5 -175.0(3)
C25 C26 C27 C23 -0.7(4)
